data_7102179
loop_
_publ_author_name
'Bharara, Mohan S'
'Tonks, Stephen A'
'Gorden, Anne E V'

_publ_section_title
;
 Uranyl stabilized Schiff base complex.
;
_journal_issue 39
_journal_name_full 'Chemical communications (Cambridge, England)'
_journal_page_first 4006
_journal_page_last 4008
_journal_paper_doi 10.1039/b712322a
_journal_year 2007
_chemical_formula_sum 'C32 H32 N4 O4'
_chemical_formula_weight 536.62
_chemical_name_systematic
;
?
;
_space_group_IT_number 2
_symmetry_space_group_name_Hall '-P 1'
_symmetry_space_group_name_H-M 'P -1'
_atom_sites_solution_hydrogens geom
_atom_sites_solution_primary direct
_atom_sites_solution_secondary difmap
_audit_creation_method SHELXL-97
_cell_angle_alpha 90.000(3)
_cell_angle_beta 93.286(3)
_cell_angle_gamma 90.000(3)
_cell_formula_units_Z 2
_cell_length_a 6.0089(9)
_cell_length_b 7.4921(11)
_cell_length_c 30.372(5)
_cell_measurement_reflns_used 2273
_cell_measurement_temperature 293(2)
_cell_volume 1365.1(4)
_computing_cell_refinement 'SMART, SAINT (Bruker, 1999)'
_computing_data_collection 'SMART (Bruker, 2000)'
_computing_data_reduction 'SAINT (Bruker, 1999)'
_computing_molecular_graphics 'ATOMS v6.1 (Shape Software, 2004)'
_computing_publication_material 'SHELXCIF-97 (Sheldrick, 1997)'
_computing_structure_refinement 'SHELXL-97 (Sheldrick, 1997)'
_computing_structure_solution 'SHELXS-97 (Sheldrick, 1990)'
_diffrn_ambient_temperature 293(2)
_diffrn_measured_fraction_theta_full 0.999
_diffrn_measured_fraction_theta_max 0.999
_diffrn_measurement_device_type 'Bruker APEX'
_diffrn_measurement_method 'w/ scans'
_diffrn_radiation_monochromator graphite
_diffrn_radiation_source 'fine-focus sealed tube'
_diffrn_radiation_type MoK\a
_diffrn_radiation_wavelength 0.71073
_diffrn_reflns_av_R_equivalents 0.0470
_diffrn_reflns_av_sigmaI/netI 0.0501
_diffrn_reflns_limit_h_max 6
_diffrn_reflns_limit_h_min -6
_diffrn_reflns_limit_k_max 8
_diffrn_reflns_limit_k_min -8
_diffrn_reflns_limit_l_max 33
_diffrn_reflns_limit_l_min -33
_diffrn_reflns_number 9409
_diffrn_reflns_theta_full 23.29
_diffrn_reflns_theta_max 23.29
_diffrn_reflns_theta_min 1.34
_exptl_absorpt_coefficient_mu 0.087
_exptl_absorpt_correction_type numerical
_exptl_absorpt_process_details 'SHELXPREP-97 (Sheldrick, 1997)'
_exptl_crystal_colour yellow
_exptl_crystal_density_diffrn 1.306
_exptl_crystal_density_method 'not measured'
_exptl_crystal_description blocks
_exptl_crystal_F_000 568
_exptl_crystal_size_max 0.2
_exptl_crystal_size_mid 0.2
_exptl_crystal_size_min 0.2
_refine_diff_density_max 0.181
_refine_diff_density_min -0.165
_refine_diff_density_rms 0.044
_refine_ls_extinction_coef 0.0038(10)
_refine_ls_extinction_expression Fc^*^=kFc[1+0.001xFc^2^\l^3^/sin(2\q)]^-1/4^
_refine_ls_extinction_method SHELXL
_refine_ls_goodness_of_fit_ref 0.867
_refine_ls_hydrogen_treatment mixed
_refine_ls_matrix_type full
_refine_ls_number_parameters 362
_refine_ls_number_reflns 3942
_refine_ls_number_restraints 16
_refine_ls_restrained_S_all 0.866
_refine_ls_R_factor_all 0.0741
_refine_ls_R_factor_gt 0.0446
_refine_ls_shift/su_max 0.000
_refine_ls_shift/su_mean 0.000
_refine_ls_structure_factor_coef Fsqd
_refine_ls_weighting_details 'calc w=1/[\s^2^(Fo^2^)+(0.0597P)^2^+0.0000P] where P=(Fo^2^+2Fc^2^)/3'
_refine_ls_weighting_scheme calc
_refine_ls_wR_factor_gt 0.1029
_refine_ls_wR_factor_ref 0.1137
_reflns_number_gt 2273
_reflns_number_total 3942
_reflns_threshold_expression >2sigma(I)
_cod_data_source_file b712322a.txt
_cod_data_source_block p-1_salen
_cod_database_code 7102179

loop_
_symmetry_equiv_pos_as_xyz
'x, y, z'
'-x, -y, -z'

loop_
_atom_site_label
_atom_site_type_symbol
_atom_site_fract_x
_atom_site_fract_y
_atom_site_fract_z
_atom_site_U_iso_or_equiv
_atom_site_adp_type
_atom_site_occupancy
_atom_site_symmetry_multiplicity
_atom_site_calc_flag
_atom_site_refinement_flags
N1 N 0.2922(3) 0.6050(2) 0.20623(5) 0.0365(4) Uani 1 1 d .
N2 N 0.7108(3) 0.6978(2) 0.29774(6) 0.0378(4) Uani 1 1 d .
N3 N -0.2111(3) 0.1978(2) 0.20223(5) 0.0375(4) Uani 1 1 d .
N4 N 0.2074(3) 0.10499(19) 0.29387(5) 0.0368(4) Uani 1 1 d .
O1 O -0.0970(2) 0.72164(19) 0.17728(5) 0.0505(4) Uani 1 1 d .
H1 H 0.0025 0.6927 0.1955 0.076 Uiso 1 1 calc R
O2 O 1.1001(2) 0.57602(18) 0.32457(4) 0.0486(4) Uani 1 1 d .
H2 H 0.9995 0.6079 0.3069 0.073 Uiso 1 1 calc R
O3 O -0.6000(2) 0.07626(18) 0.17535(4) 0.0491(4) Uani 1 1 d .
H3 H -0.5000 0.1085 0.1931 0.074 Uiso 1 1 calc R
O4 O 0.5976(2) 0.22194(18) 0.32281(5) 0.0503(4) Uani 1 1 d .
H4 H 0.4986 0.1924 0.3046 0.075 Uiso 1 1 calc R
C1 C -0.0317(3) 0.6888(2) 0.13635(7) 0.0367(5) Uani 1 1 d D
C2 C -0.1759(4) 0.7281(3) 0.10054(8) 0.0470(6) Uani 1 1 d D
H2A H -0.3148 0.7776 0.1049 0.056 Uiso 1 1 calc R
C3 C -0.1138(4) 0.6939(3) 0.05841(8) 0.0539(6) Uani 1 1 d D
H3A H -0.2108 0.7221 0.0345 0.065 Uiso 1 1 calc R
C4 C 0.0911(4) 0.6182(3) 0.05121(7) 0.0522(6) Uani 1 1 d D
H4A H 0.1310 0.5937 0.0227 0.063 Uiso 1 1 calc R
C5 C 0.2346(4) 0.5797(3) 0.08675(7) 0.0442(5) Uani 1 1 d D
H5 H 0.3727 0.5296 0.0820 0.053 Uiso 1 1 calc R
C6 C 0.1787(3) 0.6137(2) 0.12954(6) 0.0333(5) Uani 1 1 d D
C7 C 0.3368(3) 0.5768(2) 0.16649(7) 0.0357(5) Uani 1 1 d D
H7 H 0.4759 0.5307 0.1608 0.043 Uiso 1 1 calc R
C8 C 0.4632(3) 0.5662(3) 0.24087(6) 0.0408(5) Uani 1 1 d .
H8A H 0.5897 0.5092 0.2282 0.049 Uiso 1 1 calc R
H8B H 0.4043 0.4848 0.2622 0.049 Uiso 1 1 calc R
C9 C 0.5372(3) 0.7366(3) 0.26357(6) 0.0417(5) Uani 1 1 d .
H9A H 0.5940 0.8187 0.2422 0.050 Uiso 1 1 calc R
H9B H 0.4113 0.7926 0.2766 0.050 Uiso 1 1 calc R
C10 C 0.6710(3) 0.7251(2) 0.33780(7) 0.0369(5) Uani 1 1 d D
H10 H 0.5332 0.7715 0.3443 0.044 Uiso 1 1 calc R
C11 C 0.8333(3) 0.6862(2) 0.37395(6) 0.0330(5) Uani 1 1 d D
C12 C 0.7842(3) 0.7185(3) 0.41734(7) 0.0414(5) Uani 1 1 d D
H12 H 0.6475 0.7690 0.4231 0.050 Uiso 1 1 calc R
C13 C 0.9318(4) 0.6778(3) 0.45202(7) 0.0477(6) Uani 1 1 d D
H13 H 0.8967 0.7014 0.4809 0.057 Uiso 1 1 calc R
C14 C 1.1355(4) 0.6003(3) 0.44319(7) 0.0454(6) Uani 1 1 d D
H14 H 1.2357 0.5703 0.4665 0.054 Uiso 1 1 calc R
C15 C 1.1905(3) 0.5678(2) 0.40086(7) 0.0405(5) Uani 1 1 d D
H15 H 1.3281 0.5180 0.3956 0.049 Uiso 1 1 calc R
C16 C 1.0415(3) 0.6090(2) 0.36586(6) 0.0345(5) Uani 1 1 d D
C17 C -0.5409(3) 0.1095(2) 0.13425(6) 0.0343(5) Uani 1 1 d D
C18 C -0.6896(3) 0.0678(2) 0.09907(7) 0.0403(5) Uani 1 1 d D
H18 H -0.8268 0.0173 0.1044 0.048 Uiso 1 1 calc R
C19 C -0.6363(4) 0.1003(3) 0.05676(7) 0.0465(6) Uani 1 1 d D
H19 H -0.7370 0.0705 0.0335 0.056 Uiso 1 1 calc R
C20 C -0.4326(4) 0.1776(3) 0.04791(7) 0.0477(6) Uani 1 1 d D
H20 H -0.3975 0.2011 0.0190 0.057 Uiso 1 1 calc R
C21 C -0.2840(3) 0.2186(3) 0.08280(7) 0.0423(5) Uani 1 1 d D
H21 H -0.1473 0.2694 0.0771 0.051 Uiso 1 1 calc R
C22 C -0.3334(3) 0.1861(2) 0.12601(6) 0.0331(5) Uani 1 1 d D
C23 C -0.1709(3) 0.2255(2) 0.16225(7) 0.0357(5) Uani 1 1 d D
H23 H -0.0332 0.2726 0.1558 0.043 Uiso 1 1 calc R
C24 C -0.0371(3) 0.2361(3) 0.23644(6) 0.0413(5) Uani 1 1 d .
H24A H -0.0937 0.3183 0.2578 0.050 Uiso 1 1 calc R
H24B H 0.0888 0.2920 0.2233 0.050 Uiso 1 1 calc R
C25 C 0.0366(3) 0.0667(3) 0.25905(6) 0.0404(5) Uani 1 1 d .
H25A H -0.0900 0.0096 0.2716 0.048 Uiso 1 1 calc R
H25B H 0.0959 -0.0145 0.2378 0.048 Uiso 1 1 calc R
C26 C 0.1630(3) 0.0764(2) 0.33340(7) 0.0352(5) Uani 1 1 d D
H26 H 0.0243 0.0293 0.3390 0.042 Uiso 1 1 calc R
C27 C 0.3208(3) 0.1142(2) 0.37064(6) 0.0338(5) Uani 1 1 d D
C28 C 0.2654(3) 0.0799(3) 0.41325(7) 0.0437(5) Uani 1 1 d D
H28 H 0.1273 0.0296 0.4180 0.052 Uiso 1 1 calc R
C29 C 0.4087(4) 0.1181(3) 0.44882(7) 0.0529(6) Uani 1 1 d D
H29 H 0.3688 0.0938 0.4773 0.063 Uiso 1 1 calc R
C30 C 0.6153(4) 0.1939(3) 0.44143(8) 0.0530(6) Uani 1 1 d D
H30 H 0.7131 0.2214 0.4653 0.064 Uiso 1 1 calc R
C31 C 0.6760(4) 0.2283(3) 0.39948(8) 0.0461(6) Uani 1 1 d D
H31 H 0.8144 0.2787 0.3951 0.055 Uiso 1 1 calc R
C32 C 0.5323(3) 0.1884(2) 0.36348(7) 0.0369(5) Uani 1 1 d D

loop_
_atom_site_aniso_label
_atom_site_aniso_U_11
_atom_site_aniso_U_22
_atom_site_aniso_U_33
_atom_site_aniso_U_23
_atom_site_aniso_U_13
_atom_site_aniso_U_12
N1 0.0347(10) 0.0304(10) 0.0443(11) 0.0008(7) 0.0010(8) -0.0028(7)
N2 0.0341(10) 0.0302(10) 0.0487(11) -0.0003(8) -0.0004(8) -0.0026(7)
N3 0.0337(10) 0.0318(10) 0.0463(11) -0.0005(8) -0.0027(8) 0.0013(7)
N4 0.0342(10) 0.0295(10) 0.0463(11) -0.0009(8) -0.0014(8) 0.0018(7)
O1 0.0356(9) 0.0576(10) 0.0580(10) -0.0104(7) 0.0014(7) 0.0062(7)
O2 0.0369(8) 0.0611(10) 0.0479(10) -0.0088(7) 0.0038(7) 0.0086(7)
O3 0.0373(9) 0.0601(10) 0.0499(10) 0.0070(7) 0.0029(7) -0.0088(7)
O4 0.0371(9) 0.0567(10) 0.0571(10) 0.0090(7) 0.0021(7) -0.0072(7)
C1 0.0338(12) 0.0266(11) 0.0496(13) -0.0028(9) 0.0010(10) -0.0042(9)
C2 0.0353(13) 0.0352(13) 0.0690(16) 0.0030(11) -0.0113(12) -0.0020(10)
C3 0.0576(17) 0.0431(14) 0.0584(17) 0.0106(11) -0.0205(13) -0.0148(12)
C4 0.0546(16) 0.0565(16) 0.0454(14) 0.0005(10) 0.0017(12) -0.0194(12)
C5 0.0405(13) 0.0427(14) 0.0496(14) -0.0056(10) 0.0027(11) -0.0102(10)
C6 0.0316(12) 0.0246(11) 0.0435(13) -0.0002(8) 0.0009(9) -0.0049(9)
C7 0.0304(11) 0.0252(11) 0.0517(14) -0.0027(9) 0.0025(10) -0.0015(9)
C8 0.0392(12) 0.0359(12) 0.0466(13) -0.0007(9) -0.0040(10) 0.0029(10)
C9 0.0384(12) 0.0328(12) 0.0529(13) 0.0003(10) -0.0063(10) 0.0002(10)
C10 0.0304(11) 0.0258(12) 0.0546(14) -0.0006(9) 0.0043(10) -0.0001(9)
C11 0.0310(12) 0.0234(11) 0.0449(13) 0.0011(8) 0.0038(9) -0.0041(9)
C12 0.0371(12) 0.0367(13) 0.0510(14) -0.0030(10) 0.0063(10) 0.0001(10)
C13 0.0535(15) 0.0463(14) 0.0438(13) -0.0025(10) 0.0069(11) -0.0020(11)
C14 0.0484(14) 0.0382(13) 0.0483(14) 0.0033(10) -0.0076(11) -0.0015(11)
C15 0.0319(12) 0.0327(13) 0.0562(14) -0.0035(10) -0.0021(11) 0.0021(9)
C16 0.0335(12) 0.0270(12) 0.0433(13) -0.0028(9) 0.0042(10) -0.0038(9)
C17 0.0338(12) 0.0282(12) 0.0412(12) 0.0042(9) 0.0042(10) 0.0031(9)
C18 0.0325(12) 0.0323(12) 0.0553(14) 0.0018(10) -0.0036(10) -0.0019(9)
C19 0.0481(14) 0.0397(14) 0.0504(15) -0.0039(10) -0.0087(11) 0.0020(11)
C20 0.0552(15) 0.0474(14) 0.0409(13) 0.0016(10) 0.0058(11) 0.0014(11)
C21 0.0378(13) 0.0379(13) 0.0516(14) 0.0027(10) 0.0067(10) -0.0001(10)
C22 0.0302(11) 0.0243(11) 0.0450(13) 0.0002(9) 0.0035(9) 0.0038(9)
C23 0.0302(11) 0.0246(12) 0.0526(14) -0.0002(9) 0.0043(10) -0.0001(9)
C24 0.0371(12) 0.0355(13) 0.0505(13) -0.0015(10) -0.0037(10) 0.0000(10)
C25 0.0385(12) 0.0345(12) 0.0475(13) -0.0008(9) -0.0038(10) -0.0025(10)
C26 0.0304(11) 0.0253(11) 0.0498(14) 0.0021(9) 0.0026(10) 0.0013(9)
C27 0.0318(11) 0.0232(11) 0.0462(13) -0.0002(9) 0.0011(10) 0.0047(9)
C28 0.0379(13) 0.0414(14) 0.0516(14) 0.0033(10) 0.0013(11) 0.0090(10)
C29 0.0569(16) 0.0542(16) 0.0474(14) 0.0003(11) 0.0020(12) 0.0184(13)
C30 0.0546(16) 0.0441(15) 0.0578(16) -0.0102(11) -0.0188(13) 0.0133(12)
C31 0.0369(13) 0.0333(13) 0.0662(16) -0.0026(10) -0.0124(12) 0.0026(10)
C32 0.0338(12) 0.0270(12) 0.0497(13) 0.0023(9) 0.0002(10) 0.0050(9)

loop_
_atom_type_symbol
_atom_type_description
_atom_type_scat_dispersion_real
_atom_type_scat_dispersion_imag
_atom_type_scat_source
C C 0.0033 0.0016 'International Tables Vol C Tables 4.2.6.8 and 6.1.1.4'
N N 0.0061 0.0033 'International Tables Vol C Tables 4.2.6.8 and 6.1.1.4'
O O 0.0106 0.0060 'International Tables Vol C Tables 4.2.6.8 and 6.1.1.4'
H H 0.0000 0.0000 'International Tables Vol C Tables 4.2.6.8 and 6.1.1.4'

loop_
_geom_angle_atom_site_label_1
_geom_angle_atom_site_label_2
_geom_angle_atom_site_label_3
_geom_angle
C7 N1 C8 118.35(17)
C10 N2 C9 118.94(17)
C23 N3 C24 118.76(17)
C26 N4 C25 118.51(17)
C1 O1 H1 109.5
C16 O2 H2 109.5
C17 O3 H3 109.5
C32 O4 H4 109.5
O1 C1 C2 118.96(19)
O1 C1 C6 121.28(17)
C2 C1 C6 119.8(2)
C3 C2 C1 120.0(2)
C3 C2 H2A 120.0
C1 C2 H2A 120.0
C2 C3 C4 120.91(19)
C2 C3 H3A 119.5
C4 C3 H3A 119.5
C5 C4 C3 119.1(2)
C5 C4 H4A 120.5
C3 C4 H4A 120.5
C4 C5 C6 121.6(2)
C4 C5 H5 119.2
C6 C5 H5 119.2
C5 C6 C1 118.61(18)
C5 C6 C7 120.43(18)
C1 C6 C7 120.94(18)
N1 C7 C6 122.55(18)
N1 C7 H7 118.7
C6 C7 H7 118.7
N1 C8 C9 109.79(15)
N1 C8 H8A 109.7
C9 C8 H8A 109.7
N1 C8 H8B 109.7
C9 C8 H8B 109.7
H8A C8 H8B 108.2
N2 C9 C8 109.70(15)
N2 C9 H9A 109.7
C8 C9 H9A 109.7
N2 C9 H9B 109.7
C8 C9 H9B 109.7
H9A C9 H9B 108.2
N2 C10 C11 122.40(18)
N2 C10 H10 118.8
C11 C10 H10 118.8
C12 C11 C16 118.34(17)
C12 C11 C10 120.79(18)
C16 C11 C10 120.83(18)
C13 C12 C11 121.8(2)
C13 C12 H12 119.1
C11 C12 H12 119.1
C12 C13 C14 118.7(2)
C12 C13 H13 120.6
C14 C13 H13 120.6
C15 C14 C13 121.13(19)
C15 C14 H14 119.4
C13 C14 H14 119.4
C14 C15 C16 120.12(19)
C14 C15 H15 119.9
C16 C15 H15 119.9
O2 C16 C15 118.87(18)
O2 C16 C11 121.28(16)
C15 C16 C11 119.85(19)
O3 C17 C18 118.81(18)
O3 C17 C22 121.73(17)
C18 C17 C22 119.47(18)
C19 C18 C17 120.64(19)
C19 C18 H18 119.7
C17 C18 H18 119.7
C18 C19 C20 120.80(19)
C18 C19 H19 119.6
C20 C19 H19 119.6
C21 C20 C19 118.7(2)
C21 C20 H20 120.6
C19 C20 H20 120.6
C20 C21 C22 121.6(2)
C20 C21 H21 119.2
C22 C21 H21 119.2
C21 C22 C17 118.74(18)
C21 C22 C23 120.60(18)
C17 C22 C23 120.64(18)
N3 C23 C22 122.19(18)
N3 C23 H23 118.9
C22 C23 H23 118.9
N3 C24 C25 109.90(15)
N3 C24 H24A 109.7
C25 C24 H24A 109.7
N3 C24 H24B 109.7
C25 C24 H24B 109.7
H24A C24 H24B 108.2
N4 C25 C24 110.06(15)
N4 C25 H25A 109.6
C24 C25 H25A 109.6
N4 C25 H25B 109.6
C24 C25 H25B 109.6
H25A C25 H25B 108.2
N4 C26 C27 122.67(18)
N4 C26 H26 118.7
C27 C26 H26 118.7
C28 C27 C32 118.99(18)
C28 C27 C26 120.63(18)
C32 C27 C26 120.37(18)
C29 C28 C27 121.7(2)
C29 C28 H28 119.1
C27 C28 H28 119.1
C28 C29 C30 118.8(2)
C28 C29 H29 120.6
C30 C29 H29 120.6
C31 C30 C29 120.9(2)
C31 C30 H30 119.6
C29 C30 H30 119.6
C30 C31 C32 120.4(2)
C30 C31 H31 119.8
C32 C31 H31 119.8
O4 C32 C31 118.97(19)
O4 C32 C27 121.86(17)
C31 C32 C27 119.2(2)

loop_
_geom_bond_atom_site_label_1
_geom_bond_atom_site_label_2
_geom_bond_distance
N1 C7 1.269(2)
N1 C8 1.457(2)
N2 C10 1.270(2)
N2 C9 1.458(2)
N3 C23 1.269(2)
N3 C24 1.459(2)
N4 C26 1.263(2)
N4 C25 1.459(2)
O1 C1 1.347(2)
O1 H1 0.8200
O2 C16 1.345(2)
O2 H2 0.8200
O3 C17 1.340(2)
O3 H3 0.8200
O4 C32 1.341(2)
O4 H4 0.8200
C1 C2 1.383(3)
C1 C6 1.410(3)
C2 C3 1.377(3)
C2 H2A 0.9300
C3 C4 1.384(3)
C3 H3A 0.9300
C4 C5 1.373(3)
C4 H4A 0.9300
C5 C6 1.384(3)
C5 H5 0.9300
C6 C7 1.455(3)
C7 H7 0.9300
C8 C9 1.506(3)
C8 H8A 0.9700
C8 H8B 0.9700
C9 H9A 0.9700
C9 H9B 0.9700
C10 C11 1.455(3)
C10 H10 0.9300
C11 C12 1.388(3)
C11 C16 1.413(3)
C12 C13 1.372(3)
C12 H12 0.9300
C13 C14 1.394(3)
C13 H13 0.9300
C14 C15 1.367(3)
C14 H14 0.9300
C15 C16 1.385(3)
C15 H15 0.9300
C17 C18 1.388(3)
C17 C22 1.408(3)
C18 C19 1.364(3)
C18 H18 0.9300
C19 C20 1.394(3)
C19 H19 0.9300
C20 C21 1.381(3)
C20 H20 0.9300
C21 C22 1.384(3)
C21 H21 0.9300
C22 C23 1.459(3)
C23 H23 0.9300
C24 C25 1.498(3)
C24 H24A 0.9700
C24 H24B 0.9700
C25 H25A 0.9700
C25 H25B 0.9700
C26 C27 1.461(3)
C26 H26 0.9300
C27 C28 1.379(3)
C27 C32 1.416(3)
C28 C29 1.373(3)
C28 H28 0.9300
C29 C30 1.395(3)
C29 H29 0.9300
C30 C31 1.370(3)
C30 H30 0.9300
C31 C32 1.386(3)
C31 H31 0.9300

loop_
_geom_torsion_atom_site_label_1
_geom_torsion_atom_site_label_2
_geom_torsion_atom_site_label_3
_geom_torsion_atom_site_label_4
_geom_torsion
O1 C1 C2 C3 -179.29(17)
C6 C1 C2 C3 -0.1(3)
C1 C2 C3 C4 0.9(3)
C2 C3 C4 C5 -1.0(3)
C3 C4 C5 C6 0.4(3)
C4 C5 C6 C1 0.3(3)
C4 C5 C6 C7 -178.07(17)
O1 C1 C6 C5 178.68(16)
C2 C1 C6 C5 -0.5(3)
O1 C1 C6 C7 -2.9(3)
C2 C1 C6 C7 177.87(16)
C8 N1 C7 C6 -179.05(16)
C5 C6 C7 N1 -179.62(17)
C1 C6 C7 N1 2.0(3)
C7 N1 C8 C9 114.5(2)
C10 N2 C9 C8 -114.7(2)
N1 C8 C9 N2 -179.11(17)
C9 N2 C10 C11 178.64(16)
N2 C10 C11 C12 179.74(17)
N2 C10 C11 C16 -2.5(3)
C16 C11 C12 C13 0.2(3)
C10 C11 C12 C13 177.92(17)
C11 C12 C13 C14 -0.6(3)
C12 C13 C14 C15 1.1(3)
C13 C14 C15 C16 -1.1(3)
C14 C15 C16 O2 179.83(17)
C14 C15 C16 C11 0.6(3)
C12 C11 C16 O2 -179.33(16)
C10 C11 C16 O2 2.9(3)
C12 C11 C16 C15 -0.1(3)
C10 C11 C16 C15 -177.91(16)
O3 C17 C18 C19 179.71(16)
C22 C17 C18 C19 0.0(3)
C17 C18 C19 C20 -0.6(3)
C18 C19 C20 C21 0.9(3)
C19 C20 C21 C22 -0.5(3)
C20 C21 C22 C17 -0.1(3)
C20 C21 C22 C23 178.09(18)
O3 C17 C22 C21 -179.33(16)
C18 C17 C22 C21 0.3(3)
O3 C17 C22 C23 2.5(3)
C18 C17 C22 C23 -177.85(16)
C24 N3 C23 C22 178.29(16)
C21 C22 C23 N3 179.81(17)
C17 C22 C23 N3 -2.0(3)
C23 N3 C24 C25 -114.8(2)
C26 N4 C25 C24 114.54(19)
N3 C24 C25 N4 -178.87(16)
C25 N4 C26 C27 -178.56(15)
N4 C26 C27 C28 -179.66(17)
N4 C26 C27 C32 1.0(3)
C32 C27 C28 C29 0.9(3)
C26 C27 C28 C29 -178.47(17)
C27 C28 C29 C30 0.1(3)
C28 C29 C30 C31 -0.6(3)
C29 C30 C31 C32 0.1(3)
C30 C31 C32 O4 -179.29(17)
C30 C31 C32 C27 0.9(3)
C28 C27 C32 O4 178.82(16)
C26 C27 C32 O4 -1.8(3)
C28 C27 C32 C31 -1.4(3)
C26 C27 C32 C31 177.95(16)

loop_
_cod_related_entry_id
_cod_related_entry_database
_cod_related_entry_code
1 ChemSpider 10484366
